data_7008190
loop_
_publ_author_name
'Clegg, Jack K.'
'Lindoy, Leonard F.'
'McMurtrie, John C.'
'Schilter, David'

_publ_section_title
;
 Dinuclear bis-beta-diketonato ligand derivatives of iron(III) and
 copper(II) and use of the latter as components for the assembly of
 extended metallo-supramolecular structures.
;
_journal_issue 5
_journal_name_full 'Dalton transactions (Cambridge, England : 2003)'
_journal_page_first 857
_journal_page_last 864
_journal_paper_doi 10.1039/b418870e
_journal_year 2005
_chemical_formula_moiety 'C88 H104 Cu4 N4 O16, 4(C4 H8 O)'
_chemical_formula_sum 'C104 H136 Cu4 N4 O20'
_chemical_formula_weight 2016.33
_chemical_name_systematic
;
?
;
_space_group_IT_number 15
_symmetry_cell_setting monoclinic
_symmetry_space_group_name_Hall '-C 2yc'
_symmetry_space_group_name_H-M 'C 1 2/c 1'
_atom_sites_solution_hydrogens geom
_atom_sites_solution_primary direct
_atom_sites_solution_secondary difmap
_audit_creation_method SHELXL-97
_cell_angle_alpha 90.00
_cell_angle_beta 116.9050(10)
_cell_angle_gamma 90.00
_cell_formula_units_Z 4
_cell_length_a 37.359(3)
_cell_length_b 14.9784(10)
_cell_length_c 20.4038(14)
_cell_measurement_reflns_used 12709
_cell_measurement_temperature 150(2)
_cell_measurement_theta_max 27.625
_cell_measurement_theta_min 2.145
_cell_volume 10181.7(13)
_computing_cell_refinement 'SAINT (Bruker, 1995)'
_computing_data_collection 'SMART (Bruker, 1995)'
_computing_data_reduction 'SAINT and XPREP (Bruker, 1995)'
_computing_molecular_graphics
;ORTEPIII (Farrugia, 1997)
WINGX-32 (Farrugia, 1999)
;
_computing_publication_material 'enCIFer 1.0 (CCDC, 2003)'
_computing_structure_refinement 'SHELXL-97 (Sheldrick, 1997)'
_computing_structure_solution 'SIR97 (Altomare, et. al. 1997)'
_diffrn_ambient_temperature 150(2)
_diffrn_measured_fraction_theta_full 0.999
_diffrn_measured_fraction_theta_max 0.957
_diffrn_measurement_device_type 'Bruker SMART 1000 CCD'
_diffrn_measurement_method \w
_diffrn_radiation_monochromator graphite
_diffrn_radiation_source 'sealed tube'
_diffrn_radiation_type MoK\a
_diffrn_radiation_wavelength 0.71073
_diffrn_reflns_av_R_equivalents 0.0448
_diffrn_reflns_av_sigmaI/netI 0.0450
_diffrn_reflns_limit_h_max 49
_diffrn_reflns_limit_h_min -49
_diffrn_reflns_limit_k_max 19
_diffrn_reflns_limit_k_min -19
_diffrn_reflns_limit_l_max 27
_diffrn_reflns_limit_l_min -27
_diffrn_reflns_number 48373
_diffrn_reflns_theta_full 25.00
_diffrn_reflns_theta_max 28.32
_diffrn_reflns_theta_min 1.49
_diffrn_standards_decay_% 0.34
_diffrn_standards_number 282
_exptl_absorpt_coefficient_mu 0.893
_exptl_absorpt_correction_T_max 0.814
_exptl_absorpt_correction_T_min 0.625
_exptl_absorpt_correction_type multi-scan
_exptl_absorpt_process_details 'SADABS (Sheldrick, 1999)'
_exptl_crystal_colour green
_exptl_crystal_density_diffrn 1.315
_exptl_crystal_density_method 'not measured'
_exptl_crystal_description prism
_exptl_crystal_F_000 4256
_exptl_crystal_size_max 0.59
_exptl_crystal_size_mid 0.53
_exptl_crystal_size_min 0.23
_refine_diff_density_max 1.053
_refine_diff_density_min -0.521
_refine_diff_density_rms 0.074
_refine_ls_extinction_method none
_refine_ls_goodness_of_fit_ref 1.012
_refine_ls_hydrogen_treatment mixed
_refine_ls_matrix_type full
_refine_ls_number_parameters 607
_refine_ls_number_reflns 12117
_refine_ls_number_restraints 0
_refine_ls_restrained_S_all 1.012
_refine_ls_R_factor_all 0.0729
_refine_ls_R_factor_gt 0.0425
_refine_ls_shift/su_max 0.001
_refine_ls_shift/su_mean 0.000
_refine_ls_structure_factor_coef Fsqd
_refine_ls_weighting_details 'calc w=1/[\s^2^(Fo^2^)+(0.0562P)^2^+13.3390P] where P=(Fo^2^+2Fc^2^)/3'
_refine_ls_weighting_scheme calc
_refine_ls_wR_factor_gt 0.1002
_refine_ls_wR_factor_ref 0.1160
_reflns_number_gt 8629
_reflns_number_total 12117
_reflns_threshold_expression >2sigma(I)
_cod_data_source_file b418870e.txt
_cod_data_source_block lj46sad
_cod_original_cell_volume 10181.7(12)
_cod_original_sg_symbol_H-M C2/c
_cod_database_code 7008190

loop_
_symmetry_equiv_pos_as_xyz
'x, y, z'
'-x, y, -z+1/2'
'x+1/2, y+1/2, z'
'-x+1/2, y+1/2, -z+1/2'
'-x, -y, -z'
'x, -y, z-1/2'
'-x+1/2, -y+1/2, -z'
'x+1/2, -y+1/2, z-1/2'

loop_
_atom_site_label
_atom_site_type_symbol
_atom_site_fract_x
_atom_site_fract_y
_atom_site_fract_z
_atom_site_U_iso_or_equiv
_atom_site_adp_type
_atom_site_occupancy
_atom_site_symmetry_multiplicity
_atom_site_calc_flag
_atom_site_refinement_flags
_atom_site_disorder_assembly
_atom_site_disorder_group
Cu1 Cu 0.143660(8) 0.408674(18) 0.587296(15) 0.02186(8) Uani 1 1 d . . .
Cu2 Cu 0.357708(8) 0.448318(19) 0.668942(15) 0.02296(8) Uani 1 1 d . . .
O1 O 0.11237(5) 0.33513(11) 0.61940(9) 0.0288(4) Uani 1 1 d . . .
O2 O 0.19374(5) 0.36478(11) 0.66271(9) 0.0243(3) Uani 1 1 d . . .
O3 O 0.32757(5) 0.38627(11) 0.70970(9) 0.0276(4) Uani 1 1 d . . .
O4 O 0.40849(5) 0.41391(11) 0.74882(9) 0.0275(4) Uani 1 1 d . . .
O5 O 0.09394(5) 0.46452(11) 0.52194(9) 0.0275(4) Uani 1 1 d . . .
O6 O 0.17423(4) 0.48938(10) 0.55796(8) 0.0218(3) Uani 1 1 d . . .
O7 O 0.30790(5) 0.50287(11) 0.60103(9) 0.0293(4) Uani 1 1 d . . .
O8 O 0.38797(5) 0.51670(11) 0.63142(9) 0.0257(4) Uani 1 1 d . . .
C1 C 0.06220(10) 0.1885(3) 0.59699(18) 0.0695(12) Uani 1 1 d . . .
H1A H 0.0749 0.1473 0.5765 0.104 Uiso 1 1 calc R . .
H1B H 0.0523 0.2409 0.5651 0.104 Uiso 1 1 calc R . .
H1C H 0.0397 0.1584 0.6001 0.104 Uiso 1 1 calc R . .
C2 C 0.07286(10) 0.2814(2) 0.7063(2) 0.0594(10) Uani 1 1 d . . .
H2A H 0.0627 0.3340 0.6746 0.089 Uiso 1 1 calc R . .
H2B H 0.0926 0.3001 0.7555 0.089 Uiso 1 1 calc R . .
H2C H 0.0505 0.2507 0.7094 0.089 Uiso 1 1 calc R . .
C3 C 0.10873(8) 0.1363(2) 0.72331(17) 0.0429(7) Uani 1 1 d . . .
H3A H 0.0862 0.1040 0.7245 0.064 Uiso 1 1 calc R . .
H3B H 0.1274 0.1556 0.7731 0.064 Uiso 1 1 calc R . .
H3C H 0.1228 0.0970 0.7042 0.064 Uiso 1 1 calc R . .
C4 C 0.09292(7) 0.21770(18) 0.67371(14) 0.0339(6) Uani 1 1 d . . .
C5 C 0.12579(7) 0.27088(16) 0.66504(12) 0.0239(5) Uani 1 1 d . . .
C6 C 0.16623(7) 0.24932(16) 0.70556(13) 0.0249(5) Uani 1 1 d . . .
H6 H 0.1729 0.1990 0.7373 0.030 Uiso 1 1 calc R . .
C7 C 0.19782(7) 0.29693(15) 0.70263(12) 0.0207(5) Uani 1 1 d . . .
C8 C 0.24025(7) 0.26773(15) 0.74904(12) 0.0209(5) Uani 1 1 d . . .
C9 C 0.25073(7) 0.19788(16) 0.79956(13) 0.0249(5) Uani 1 1 d . . .
H9 H 0.2305 0.1682 0.8073 0.030 Uiso 1 1 calc R . .
C10 C 0.29039(7) 0.17140(17) 0.83849(13) 0.0281(5) Uani 1 1 d . . .
H10 H 0.2971 0.1232 0.8722 0.034 Uiso 1 1 calc R . .
C11 C 0.32021(7) 0.21473(16) 0.82857(13) 0.0254(5) Uani 1 1 d . . .
H11 H 0.3473 0.1961 0.8556 0.031 Uiso 1 1 calc R . .
C12 C 0.31082(7) 0.28548(15) 0.77923(12) 0.0216(5) Uani 1 1 d . . .
C13 C 0.27071(7) 0.31089(15) 0.73957(12) 0.0216(5) Uani 1 1 d . . .
H13 H 0.2640 0.3586 0.7054 0.026 Uiso 1 1 calc R . .
C14 C 0.34176(7) 0.33416(15) 0.76459(12) 0.0220(5) Uani 1 1 d . . .
C15 C 0.38258(7) 0.31986(16) 0.81029(13) 0.0258(5) Uani 1 1 d . . .
H15 H 0.3897 0.2801 0.8505 0.031 Uiso 1 1 calc R . .
C16 C 0.41359(7) 0.36051(16) 0.80045(12) 0.0233(5) Uani 1 1 d . . .
C17 C 0.45791(7) 0.34211(19) 0.85412(14) 0.0303(6) Uani 1 1 d . . .
C18 C 0.47590(10) 0.4322(2) 0.89141(19) 0.0584(10) Uani 1 1 d . . .
H18A H 0.4608 0.4547 0.9167 0.088 Uiso 1 1 calc R . .
H18B H 0.4743 0.4754 0.8541 0.088 Uiso 1 1 calc R . .
H18C H 0.5041 0.4236 0.9271 0.088 Uiso 1 1 calc R . .
C19 C 0.47865(10) 0.3101(3) 0.80886(18) 0.0664(12) Uani 1 1 d . . .
H19A H 0.5075 0.3035 0.8409 0.100 Uiso 1 1 calc R . .
H19B H 0.4744 0.3539 0.7703 0.100 Uiso 1 1 calc R . .
H19C H 0.4674 0.2524 0.7863 0.100 Uiso 1 1 calc R . .
C20 C 0.46421(8) 0.2737(2) 0.91291(14) 0.0365(6) Uani 1 1 d . . .
H20A H 0.4525 0.2166 0.8897 0.055 Uiso 1 1 calc R . .
H20B H 0.4512 0.2942 0.9425 0.055 Uiso 1 1 calc R . .
H20C H 0.4930 0.2660 0.9446 0.055 Uiso 1 1 calc R . .
C21 C 0.02305(9) 0.4359(2) 0.3900(2) 0.0529(9) Uani 1 1 d . . .
H21A H 0.0345 0.4034 0.3622 0.079 Uiso 1 1 calc R . .
H21B H -0.0058 0.4446 0.3591 0.079 Uiso 1 1 calc R . .
H21C H 0.0273 0.4015 0.4338 0.079 Uiso 1 1 calc R . .
C22 C 0.02614(8) 0.5779(2) 0.45821(16) 0.0410(7) Uani 1 1 d . . .
H22A H 0.0315 0.5441 0.5028 0.062 Uiso 1 1 calc R . .
H22B H -0.0029 0.5848 0.4284 0.062 Uiso 1 1 calc R . .
H22C H 0.0387 0.6369 0.4718 0.062 Uiso 1 1 calc R . .
C23 C 0.03668(8) 0.5825(2) 0.34618(15) 0.0425(7) Uani 1 1 d . . .
H23A H 0.0510 0.6395 0.3619 0.064 Uiso 1 1 calc R . .
H23B H 0.0079 0.5938 0.3171 0.064 Uiso 1 1 calc R . .
H23C H 0.0467 0.5499 0.3162 0.064 Uiso 1 1 calc R . .
C24 C 0.04371(7) 0.52719(17) 0.41348(13) 0.0292(5) Uani 1 1 d . . .
C25 C 0.08821(7) 0.50909(15) 0.46504(13) 0.0236(5) Uani 1 1 d . . .
C26 C 0.11884(7) 0.54043(16) 0.44939(13) 0.0253(5) Uani 1 1 d . . .
H26 H 0.1114 0.5690 0.4035 0.030 Uiso 1 1 calc R . .
C27 C 0.15973(7) 0.53211(14) 0.49749(12) 0.0195(4) Uani 1 1 d . . .
C28 C 0.19046(7) 0.57648(14) 0.47970(12) 0.0207(5) Uani 1 1 d . . .
C29 C 0.18026(7) 0.63836(16) 0.42273(13) 0.0263(5) Uani 1 1 d . . .
H29 H 0.1529 0.6536 0.3931 0.032 Uiso 1 1 calc R . .
C30 C 0.20996(7) 0.67739(18) 0.40947(14) 0.0316(6) Uani 1 1 d . . .
H30 H 0.2028 0.7196 0.3708 0.038 Uiso 1 1 calc R . .
C31 C 0.24993(7) 0.65556(17) 0.45183(13) 0.0283(5) Uani 1 1 d . . .
H31 H 0.2700 0.6826 0.4419 0.034 Uiso 1 1 calc R . .
C32 C 0.26096(7) 0.59399(15) 0.50916(12) 0.0214(5) Uani 1 1 d . . .
C33 C 0.23081(7) 0.55495(15) 0.52241(12) 0.0206(4) Uani 1 1 d . . .
H33 H 0.2380 0.5130 0.5612 0.025 Uiso 1 1 calc R . .
C34 C 0.30353(7) 0.56596(15) 0.55661(12) 0.0218(5) Uani 1 1 d . . .
C35 C 0.33506(7) 0.60722(16) 0.54870(13) 0.0257(5) Uani 1 1 d . . .
H35 H 0.3288 0.6574 0.5169 0.031 Uiso 1 1 calc R . .
C36 C 0.37502(7) 0.57923(15) 0.58465(13) 0.0227(5) Uani 1 1 d . . .
C37 C 0.40731(7) 0.62183(17) 0.56736(14) 0.0287(5) Uani 1 1 d . . .
C38 C 0.39280(9) 0.70508(19) 0.51938(18) 0.0421(7) Uani 1 1 d . . .
H38A H 0.3828 0.7486 0.5429 0.063 Uiso 1 1 calc R . .
H38B H 0.3712 0.6888 0.4712 0.063 Uiso 1 1 calc R . .
H38C H 0.4151 0.7313 0.5132 0.063 Uiso 1 1 calc R . .
C39 C 0.41914(11) 0.5514(2) 0.5261(2) 0.0536(9) Uani 1 1 d . . .
H39A H 0.3964 0.5400 0.4780 0.080 Uiso 1 1 calc R . .
H39B H 0.4267 0.4959 0.5546 0.080 Uiso 1 1 calc R . .
H39C H 0.4420 0.5732 0.5193 0.080 Uiso 1 1 calc R . .
C40 C 0.44364(9) 0.6437(3) 0.63948(17) 0.0595(10) Uani 1 1 d . . .
H40A H 0.4655 0.6651 0.6296 0.089 Uiso 1 1 calc R . .
H40B H 0.4523 0.5900 0.6701 0.089 Uiso 1 1 calc R . .
H40C H 0.4365 0.6902 0.6653 0.089 Uiso 1 1 calc R . .
N1 N 0.14165(6) 0.30613(14) 0.49745(12) 0.0316(5) Uani 1 1 d . . .
N2 N 0.14264(7) 0.17519(14) 0.40183(12) 0.0318(5) Uani 1 1 d . . .
C41 C 0.10988(8) 0.25552(17) 0.45900(15) 0.0331(6) Uani 1 1 d . . .
H41 H 0.0862 0.2642 0.4645 0.040 Uiso 1 1 calc R . .
C42 C 0.11016(8) 0.19046(18) 0.41117(14) 0.0336(6) Uani 1 1 d . . .
H42 H 0.0867 0.1559 0.3844 0.040 Uiso 1 1 calc R . .
C43 C 0.17435(8) 0.22611(19) 0.44006(16) 0.0387(6) Uani 1 1 d . . .
H43 H 0.1980 0.2175 0.4346 0.046 Uiso 1 1 calc R . .
C44 C 0.17396(9) 0.29147(19) 0.48781(16) 0.0401(7) Uani 1 1 d . . .
H44 H 0.1973 0.3265 0.5142 0.048 Uiso 1 1 calc R . .
O1T O 0.07975(9) 0.4399(3) 0.23045(18) 0.0999(11) Uani 1 1 d . . .
C1T C 0.09973(10) 0.4646(2) 0.1886(2) 0.0560(9) Uani 1 1 d . . .
H1T H 0.0876 0.5190 0.1594 0.067 Uiso 1 1 calc R . .
H2T H 0.0985 0.4159 0.1549 0.067 Uiso 1 1 calc R . .
C2T C 0.14251(11) 0.4818(3) 0.2453(2) 0.0612(9) Uani 1 1 d . . .
H3T H 0.1617 0.4700 0.2251 0.073 Uiso 1 1 calc R . .
H4T H 0.1460 0.5439 0.2637 0.073 Uiso 1 1 calc R . .
C3T C 0.14769(11) 0.4157(2) 0.30477(18) 0.0543(9) Uani 1 1 d . . .
H5T H 0.1625 0.3623 0.3017 0.065 Uiso 1 1 calc R . .
H6T H 0.1627 0.4431 0.3540 0.065 Uiso 1 1 calc R . .
C4T C 0.10575(12) 0.3910(3) 0.2912(2) 0.0641(10) Uani 1 1 d . . .
H7T H 0.1011 0.3263 0.2815 0.077 Uiso 1 1 calc R . .
H8T H 0.1016 0.4061 0.3346 0.077 Uiso 1 1 calc R . .
O2T O 0.20796(10) 0.1416(2) 0.60390(17) 0.0887(9) Uani 1 1 d . . .
C5T C 0.17828(12) 0.0793(2) 0.58721(19) 0.0598(10) Uani 1 1 d . . .
H9T H 0.1712 0.0523 0.5386 0.072 Uiso 1 1 calc R . .
H10T H 0.1539 0.1074 0.5858 0.072 Uiso 1 1 calc R . .
C6T C 0.19444(14) 0.0094(3) 0.6465(2) 0.0823(13) Uani 1 1 d . . .
H11T H 0.1876 0.0238 0.6868 0.099 Uiso 1 1 calc R . .
H12T H 0.1834 -0.0502 0.6264 0.099 Uiso 1 1 calc R . .
C7T C 0.23853(13) 0.0115(3) 0.6728(2) 0.0766(13) Uani 1 1 d . . .
H13T H 0.2481 -0.0449 0.6609 0.092 Uiso 1 1 calc R . .
H14T H 0.2528 0.0213 0.7266 0.092 Uiso 1 1 calc R . .
C8T C 0.24450(14) 0.0878(3) 0.6324(3) 0.0863(15) Uani 1 1 d . . .
H15T H 0.2678 0.1240 0.6658 0.104 Uiso 1 1 calc R . .
H16T H 0.2495 0.0660 0.5915 0.104 Uiso 1 1 calc R . .

loop_
_atom_site_aniso_label
_atom_site_aniso_U_11
_atom_site_aniso_U_22
_atom_site_aniso_U_33
_atom_site_aniso_U_23
_atom_site_aniso_U_13
_atom_site_aniso_U_12
Cu1 0.01749(14) 0.02153(15) 0.02302(14) 0.00633(11) 0.00606(11) -0.00100(11)
Cu2 0.01874(15) 0.02402(15) 0.02548(15) 0.00566(12) 0.00943(12) 0.00085(11)
O1 0.0192(8) 0.0310(9) 0.0328(9) 0.0122(8) 0.0089(7) -0.0001(7)
O2 0.0182(8) 0.0249(8) 0.0276(8) 0.0093(7) 0.0084(7) -0.0002(7)
O3 0.0180(8) 0.0325(9) 0.0308(9) 0.0128(7) 0.0096(7) 0.0023(7)
O4 0.0206(8) 0.0327(9) 0.0271(9) 0.0069(7) 0.0091(7) 0.0001(7)
O5 0.0184(8) 0.0300(9) 0.0310(9) 0.0110(7) 0.0085(7) 0.0011(7)
O6 0.0187(8) 0.0217(8) 0.0211(8) 0.0043(6) 0.0055(6) -0.0015(6)
O7 0.0195(9) 0.0327(10) 0.0349(9) 0.0145(8) 0.0116(7) 0.0023(7)
O8 0.0221(8) 0.0262(8) 0.0303(9) 0.0046(7) 0.0130(7) 0.0014(7)
C1 0.050(2) 0.087(3) 0.0448(18) 0.0181(19) -0.0021(16) -0.043(2)
C2 0.047(2) 0.059(2) 0.093(3) 0.031(2) 0.050(2) 0.0139(17)
C3 0.0303(15) 0.0429(16) 0.0539(18) 0.0221(14) 0.0176(13) -0.0042(13)
C4 0.0231(13) 0.0383(15) 0.0352(14) 0.0153(12) 0.0086(11) -0.0066(11)
C5 0.0234(12) 0.0242(12) 0.0228(11) 0.0011(9) 0.0092(9) -0.0035(10)
C6 0.0244(12) 0.0240(12) 0.0260(12) 0.0060(10) 0.0112(10) -0.0002(10)
C7 0.0208(11) 0.0222(11) 0.0188(10) 0.0000(9) 0.0087(9) -0.0004(9)
C8 0.0217(11) 0.0207(11) 0.0205(10) 0.0014(9) 0.0098(9) 0.0006(9)
C9 0.0243(12) 0.0268(12) 0.0269(12) 0.0058(10) 0.0145(10) 0.0016(10)
C10 0.0275(13) 0.0293(13) 0.0272(12) 0.0107(10) 0.0121(10) 0.0048(10)
C11 0.0202(12) 0.0286(12) 0.0250(11) 0.0049(10) 0.0080(10) 0.0046(10)
C12 0.0198(11) 0.0232(11) 0.0207(10) 0.0002(9) 0.0082(9) 0.0009(9)
C13 0.0221(11) 0.0208(11) 0.0201(10) 0.0041(9) 0.0081(9) 0.0010(9)
C14 0.0209(11) 0.0218(11) 0.0231(11) 0.0010(9) 0.0098(9) 0.0021(9)
C15 0.0216(12) 0.0273(12) 0.0258(12) 0.0073(10) 0.0082(10) 0.0040(10)
C16 0.0208(12) 0.0248(12) 0.0227(11) -0.0017(9) 0.0085(9) 0.0036(9)
C17 0.0164(12) 0.0433(15) 0.0289(12) 0.0084(11) 0.0083(10) 0.0026(11)
C18 0.0370(18) 0.058(2) 0.0534(19) 0.0091(17) -0.0035(15) -0.0170(16)
C19 0.0381(18) 0.125(3) 0.0445(18) 0.024(2) 0.0259(15) 0.037(2)
C20 0.0215(13) 0.0490(17) 0.0341(14) 0.0119(13) 0.0082(11) 0.0055(12)
C21 0.0236(15) 0.0434(17) 0.070(2) -0.0048(16) 0.0019(14) -0.0087(13)
C22 0.0301(15) 0.0518(18) 0.0416(16) 0.0138(14) 0.0166(13) 0.0132(13)
C23 0.0246(14) 0.063(2) 0.0311(14) 0.0148(14) 0.0045(11) 0.0073(13)
C24 0.0176(12) 0.0320(13) 0.0294(12) 0.0059(11) 0.0032(10) 0.0002(10)
C25 0.0202(12) 0.0202(11) 0.0244(11) 0.0012(9) 0.0048(10) -0.0002(9)
C26 0.0221(12) 0.0277(13) 0.0215(11) 0.0048(10) 0.0058(9) -0.0008(10)
C27 0.0222(11) 0.0143(10) 0.0203(10) -0.0005(8) 0.0081(9) 0.0006(9)
C28 0.0217(11) 0.0180(11) 0.0201(10) -0.0004(9) 0.0076(9) -0.0008(9)
C29 0.0216(12) 0.0289(13) 0.0246(11) 0.0064(10) 0.0071(10) 0.0022(10)
C30 0.0291(13) 0.0349(14) 0.0294(13) 0.0140(11) 0.0121(11) 0.0025(11)
C31 0.0265(13) 0.0318(13) 0.0307(13) 0.0076(11) 0.0165(11) -0.0015(10)
C32 0.0224(11) 0.0192(11) 0.0232(11) 0.0001(9) 0.0110(9) -0.0002(9)
C33 0.0239(12) 0.0182(11) 0.0195(10) 0.0011(9) 0.0096(9) 0.0001(9)
C34 0.0222(12) 0.0215(11) 0.0226(11) 0.0014(9) 0.0110(9) 0.0012(9)
C35 0.0257(12) 0.0228(12) 0.0300(12) 0.0062(10) 0.0139(10) 0.0008(10)
C36 0.0243(12) 0.0208(11) 0.0263(11) -0.0025(9) 0.0143(10) -0.0020(9)
C37 0.0235(12) 0.0327(13) 0.0354(13) 0.0039(11) 0.0182(11) -0.0008(10)
C38 0.0373(16) 0.0376(16) 0.0626(19) 0.0166(14) 0.0325(15) 0.0018(13)
C39 0.064(2) 0.0435(18) 0.084(2) 0.0065(17) 0.060(2) 0.0070(16)
C40 0.0388(18) 0.085(3) 0.0473(18) 0.0106(18) 0.0126(15) -0.0292(18)
N1 0.0310(12) 0.0265(11) 0.0338(11) -0.0023(9) 0.0115(10) -0.0009(9)
N2 0.0345(12) 0.0266(11) 0.0332(11) -0.0013(9) 0.0144(10) -0.0007(9)
C41 0.0315(14) 0.0267(13) 0.0416(15) -0.0031(11) 0.0169(12) -0.0015(11)
C42 0.0310(14) 0.0308(14) 0.0362(14) -0.0037(11) 0.0127(12) -0.0033(11)
C43 0.0332(15) 0.0369(15) 0.0490(16) -0.0061(13) 0.0212(13) -0.0044(12)
C44 0.0330(15) 0.0358(15) 0.0500(17) -0.0129(13) 0.0175(13) -0.0091(12)
O1T 0.0576(18) 0.149(3) 0.089(2) 0.051(2) 0.0292(17) 0.0054(19)
C1T 0.050(2) 0.055(2) 0.058(2) 0.0077(17) 0.0195(17) -0.0019(16)
C2T 0.061(2) 0.053(2) 0.064(2) 0.0001(18) 0.0240(19) 0.0004(18)
C3T 0.058(2) 0.051(2) 0.0470(18) -0.0078(16) 0.0182(16) 0.0047(17)
C4T 0.078(3) 0.059(2) 0.057(2) -0.0004(18) 0.032(2) 0.000(2)
O2T 0.109(2) 0.0656(18) 0.081(2) 0.0069(16) 0.0340(19) -0.0065(18)
C5T 0.070(2) 0.0384(18) 0.051(2) -0.0062(15) 0.0101(18) -0.0018(17)
C6T 0.100(4) 0.064(3) 0.069(3) 0.011(2) 0.026(3) -0.014(2)
C7T 0.090(3) 0.052(2) 0.064(2) -0.010(2) 0.014(2) 0.019(2)
C8T 0.081(3) 0.074(3) 0.121(4) -0.036(3) 0.061(3) -0.013(3)

loop_
_atom_type_symbol
_atom_type_description
_atom_type_scat_dispersion_real
_atom_type_scat_dispersion_imag
_atom_type_scat_source
C C 0.0033 0.0016 'International Tables Vol C Tables 4.2.6.8 and 6.1.1.4'
H H 0.0000 0.0000 'International Tables Vol C Tables 4.2.6.8 and 6.1.1.4'
N N 0.0061 0.0033 'International Tables Vol C Tables 4.2.6.8 and 6.1.1.4'
O O 0.0106 0.0060 'International Tables Vol C Tables 4.2.6.8 and 6.1.1.4'
Cu Cu 0.3201 1.2651 'International Tables Vol C Tables 4.2.6.8 and 6.1.1.4'

loop_
_geom_angle_atom_site_label_1
_geom_angle_atom_site_label_2
_geom_angle_atom_site_label_3
_geom_angle
_geom_angle_site_symmetry_1
_geom_angle_site_symmetry_3
_geom_angle_publ_flag
O5 Cu1 O2 172.00(7) . . ?
O5 Cu1 O1 86.57(7) . . ?
O2 Cu1 O1 93.03(7) . . ?
O5 Cu1 O6 91.94(7) . . ?
O2 Cu1 O6 87.96(6) . . ?
O1 Cu1 O6 176.16(7) . . ?
O5 Cu1 N1 93.62(8) . . ?
O2 Cu1 N1 94.38(7) . . ?
O1 Cu1 N1 94.64(8) . . ?
O6 Cu1 N1 88.98(7) . . ?
O3 Cu2 O8 176.58(7) . . ?
O3 Cu2 O7 87.24(7) . . ?
O8 Cu2 O7 92.19(7) . . ?
O3 Cu2 O4 92.88(7) . . ?
O8 Cu2 O4 87.02(7) . . ?
O7 Cu2 O4 168.71(8) . . ?
O3 Cu2 N2 92.53(8) . 7_556 ?
O8 Cu2 N2 90.88(7) . 7_556 ?
O7 Cu2 N2 99.05(8) . 7_556 ?
O4 Cu2 N2 92.22(8) . 7_556 ?
C5 O1 Cu1 125.65(15) . . ?
C7 O2 Cu1 125.38(15) . . ?
C14 O3 Cu2 126.08(15) . . ?
C16 O4 Cu2 126.26(15) . . ?
C25 O5 Cu1 125.01(15) . . ?
C27 O6 Cu1 124.20(14) . . ?
C34 O7 Cu2 126.87(15) . . ?
C36 O8 Cu2 126.95(15) . . ?
C4 C1 H1A 109.5 . . ?
C4 C1 H1B 109.5 . . ?
H1A C1 H1B 109.5 . . ?
C4 C1 H1C 109.5 . . ?
H1A C1 H1C 109.5 . . ?
H1B C1 H1C 109.5 . . ?
C4 C2 H2A 109.5 . . ?
C4 C2 H2B 109.5 . . ?
H2A C2 H2B 109.5 . . ?
C4 C2 H2C 109.5 . . ?
H2A C2 H2C 109.5 . . ?
H2B C2 H2C 109.5 . . ?
C4 C3 H3A 109.5 . . ?
C4 C3 H3B 109.5 . . ?
H3A C3 H3B 109.5 . . ?
C4 C3 H3C 109.5 . . ?
H3A C3 H3C 109.5 . . ?
H3B C3 H3C 109.5 . . ?
C3 C4 C1 109.7(3) . . ?
C3 C4 C2 109.2(2) . . ?
C1 C4 C2 109.5(3) . . ?
C3 C4 C5 113.6(2) . . ?
C1 C4 C5 107.4(2) . . ?
C2 C4 C5 107.4(2) . . ?
O1 C5 C6 124.9(2) . . ?
O1 C5 C4 113.9(2) . . ?
C6 C5 C4 121.3(2) . . ?
C5 C6 C7 124.3(2) . . ?
C5 C6 H6 117.8 . . ?
C7 C6 H6 117.8 . . ?
O2 C7 C6 125.2(2) . . ?
O2 C7 C8 115.18(19) . . ?
C6 C7 C8 119.7(2) . . ?
C9 C8 C13 118.4(2) . . ?
C9 C8 C7 123.3(2) . . ?
C13 C8 C7 118.2(2) . . ?
C10 C9 C8 120.6(2) . . ?
C10 C9 H9 119.7 . . ?
C8 C9 H9 119.7 . . ?
C11 C10 C9 120.4(2) . . ?
C11 C10 H10 119.8 . . ?
C9 C10 H10 119.8 . . ?
C10 C11 C12 120.5(2) . . ?
C10 C11 H11 119.7 . . ?
C12 C11 H11 119.7 . . ?
C11 C12 C13 118.7(2) . . ?
C11 C12 C14 123.1(2) . . ?
C13 C12 C14 118.2(2) . . ?
C12 C13 C8 121.5(2) . . ?
C12 C13 H13 119.3 . . ?
C8 C13 H13 119.3 . . ?
O3 C14 C15 125.3(2) . . ?
O3 C14 C12 114.92(19) . . ?
C15 C14 C12 119.8(2) . . ?
C14 C15 C16 124.1(2) . . ?
C14 C15 H15 117.9 . . ?
C16 C15 H15 117.9 . . ?
O4 C16 C15 124.8(2) . . ?
O4 C16 C17 114.4(2) . . ?
C15 C16 C17 120.8(2) . . ?
C20 C17 C19 109.1(2) . . ?
C20 C17 C16 114.6(2) . . ?
C19 C17 C16 107.6(2) . . ?
C20 C17 C18 108.9(2) . . ?
C19 C17 C18 110.2(3) . . ?
C16 C17 C18 106.4(2) . . ?
C17 C18 H18A 109.5 . . ?
C17 C18 H18B 109.5 . . ?
H18A C18 H18B 109.5 . . ?
C17 C18 H18C 109.5 . . ?
H18A C18 H18C 109.5 . . ?
H18B C18 H18C 109.5 . . ?
C17 C19 H19A 109.5 . . ?
C17 C19 H19B 109.5 . . ?
H19A C19 H19B 109.5 . . ?
C17 C19 H19C 109.5 . . ?
H19A C19 H19C 109.5 . . ?
H19B C19 H19C 109.5 . . ?
C17 C20 H20A 109.5 . . ?
C17 C20 H20B 109.5 . . ?
H20A C20 H20B 109.5 . . ?
C17 C20 H20C 109.5 . . ?
H20A C20 H20C 109.5 . . ?
H20B C20 H20C 109.5 . . ?
C24 C21 H21A 109.5 . . ?
C24 C21 H21B 109.5 . . ?
H21A C21 H21B 109.5 . . ?
C24 C21 H21C 109.5 . . ?
H21A C21 H21C 109.5 . . ?
H21B C21 H21C 109.5 . . ?
C24 C22 H22A 109.5 . . ?
C24 C22 H22B 109.5 . . ?
H22A C22 H22B 109.5 . . ?
C24 C22 H22C 109.5 . . ?
H22A C22 H22C 109.5 . . ?
H22B C22 H22C 109.5 . . ?
C24 C23 H23A 109.5 . . ?
C24 C23 H23B 109.5 . . ?
H23A C23 H23B 109.5 . . ?
C24 C23 H23C 109.5 . . ?
H23A C23 H23C 109.5 . . ?
H23B C23 H23C 109.5 . . ?
C23 C24 C21 110.3(2) . . ?
C23 C24 C25 113.9(2) . . ?
C21 C24 C25 107.0(2) . . ?
C23 C24 C22 108.7(2) . . ?
C21 C24 C22 109.5(2) . . ?
C25 C24 C22 107.4(2) . . ?
O5 C25 C26 124.5(2) . . ?
O5 C25 C24 113.6(2) . . ?
C26 C25 C24 121.8(2) . . ?
C27 C26 C25 123.8(2) . . ?
C27 C26 H26 118.1 . . ?
C25 C26 H26 118.1 . . ?
O6 C27 C26 125.1(2) . . ?
O6 C27 C28 114.77(19) . . ?
C26 C27 C28 120.09(19) . . ?
C33 C28 C29 118.9(2) . . ?
C33 C28 C27 118.25(19) . . ?
C29 C28 C27 122.8(2) . . ?
C30 C29 C28 120.1(2) . . ?
C30 C29 H29 120.0 . . ?
C28 C29 H29 120.0 . . ?
C31 C30 C29 120.8(2) . . ?
C31 C30 H30 119.6 . . ?
C29 C30 H30 119.6 . . ?
C30 C31 C32 120.3(2) . . ?
C30 C31 H31 119.8 . . ?
C32 C31 H31 119.8 . . ?
C31 C32 C33 118.6(2) . . ?
C31 C32 C34 123.4(2) . . ?
C33 C32 C34 118.0(2) . . ?
C28 C33 C32 121.3(2) . . ?
C28 C33 H33 119.4 . . ?
C32 C33 H33 119.4 . . ?
O7 C34 C35 124.6(2) . . ?
O7 C34 C32 115.2(2) . . ?
C35 C34 C32 120.2(2) . . ?
C36 C35 C34 124.1(2) . . ?
C36 C35 H35 117.9 . . ?
C34 C35 H35 117.9 . . ?
O8 C36 C35 124.8(2) . . ?
O8 C36 C37 114.0(2) . . ?
C35 C36 C37 121.1(2) . . ?
C40 C37 C38 110.3(2) . . ?
C40 C37 C39 109.1(3) . . ?
C38 C37 C39 108.5(2) . . ?
C40 C37 C36 108.5(2) . . ?
C38 C37 C36 113.4(2) . . ?
C39 C37 C36 106.9(2) . . ?
C37 C38 H38A 109.5 . . ?
C37 C38 H38B 109.5 . . ?
H38A C38 H38B 109.5 . . ?
C37 C38 H38C 109.5 . . ?
H38A C38 H38C 109.5 . . ?
H38B C38 H38C 109.5 . . ?
C37 C39 H39A 109.5 . . ?
C37 C39 H39B 109.5 . . ?
H39A C39 H39B 109.5 . . ?
C37 C39 H39C 109.5 . . ?
H39A C39 H39C 109.5 . . ?
H39B C39 H39C 109.5 . . ?
C37 C40 H40A 109.5 . . ?
C37 C40 H40B 109.5 . . ?
H40A C40 H40B 109.5 . . ?
C37 C40 H40C 109.5 . . ?
H40A C40 H40C 109.5 . . ?
H40B C40 H40C 109.5 . . ?
C41 N1 C44 116.7(2) . . ?
C41 N1 Cu1 122.40(18) . . ?
C44 N1 Cu1 120.69(18) . . ?
C43 N2 C42 116.5(2) . . ?
C43 N2 Cu2 124.83(18) . 7_556 ?
C42 N2 Cu2 118.23(17) . 7_556 ?
N1 C41 C42 122.0(2) . . ?
N1 C41 H41 119.0 . . ?
C42 C41 H41 119.0 . . ?
N2 C42 C41 121.4(2) . . ?
N2 C42 H42 119.3 . . ?
C41 C42 H42 119.3 . . ?
N2 C43 C44 122.0(3) . . ?
N2 C43 H43 119.0 . . ?
C44 C43 H43 119.0 . . ?
N1 C44 C43 121.4(3) . . ?
N1 C44 H44 119.3 . . ?
C43 C44 H44 119.3 . . ?
C4T O1T C1T 109.3(3) . . ?
O1T C1T C2T 104.3(3) . . ?
O1T C1T H1T 110.9 . . ?
C2T C1T H1T 110.9 . . ?
O1T C1T H2T 110.9 . . ?
C2T C1T H2T 110.9 . . ?
H1T C1T H2T 108.9 . . ?
C3T C2T C1T 102.1(3) . . ?
C3T C2T H3T 111.3 . . ?
C1T C2T H3T 111.3 . . ?
C3T C2T H4T 111.3 . . ?
C1T C2T H4T 111.3 . . ?
H3T C2T H4T 109.2 . . ?
C4T C3T C2T 105.6(3) . . ?
C4T C3T H5T 110.6 . . ?
C2T C3T H5T 110.6 . . ?
C4T C3T H6T 110.6 . . ?
C2T C3T H6T 110.6 . . ?
H5T C3T H6T 108.8 . . ?
O1T C4T C3T 106.5(3) . . ?
O1T C4T H7T 110.4 . . ?
C3T C4T H7T 110.4 . . ?
O1T C4T H8T 110.4 . . ?
C3T C4T H8T 110.4 . . ?
H7T C4T H8T 108.6 . . ?
C5T O2T C8T 103.2(3) . . ?
O2T C5T C6T 106.8(3) . . ?
O2T C5T H9T 110.4 . . ?
C6T C5T H9T 110.4 . . ?
O2T C5T H10T 110.4 . . ?
C6T C5T H10T 110.4 . . ?
H9T C5T H10T 108.6 . . ?
C7T C6T C5T 104.6(4) . . ?
C7T C6T H11T 110.8 . . ?
C5T C6T H11T 110.8 . . ?
C7T C6T H12T 110.8 . . ?
C5T C6T H12T 110.8 . . ?
H11T C6T H12T 108.9 . . ?
C6T C7T C8T 103.6(3) . . ?
C6T C7T H13T 111.0 . . ?
C8T C7T H13T 111.0 . . ?
C6T C7T H14T 111.0 . . ?
C8T C7T H14T 111.0 . . ?
H13T C7T H14T 109.0 . . ?
O2T C8T C7T 107.4(3) . . ?
O2T C8T H15T 110.2 . . ?
C7T C8T H15T 110.2 . . ?
O2T C8T H16T 110.2 . . ?
C7T C8T H16T 110.2 . . ?
H15T C8T H16T 108.5 . . ?

loop_
_geom_bond_atom_site_label_1
_geom_bond_atom_site_label_2
_geom_bond_distance
_geom_bond_site_symmetry_2
_geom_bond_publ_flag
Cu1 O5 1.9200(16) . ?
Cu1 O2 1.9222(15) . ?
Cu1 O1 1.9240(16) . ?
Cu1 O6 1.9346(15) . ?
Cu1 N1 2.366(2) . ?
Cu2 O3 1.9160(16) . ?
Cu2 O8 1.9227(16) . ?
Cu2 O7 1.9278(16) . ?
Cu2 O4 1.9295(16) . ?
Cu2 N2 2.343(2) 7_556 ?
O1 C5 1.274(3) . ?
O2 C7 1.268(3) . ?
O3 C14 1.268(3) . ?
O4 C16 1.267(3) . ?
O5 C25 1.271(3) . ?
O6 C27 1.273(3) . ?
O7 C34 1.268(3) . ?
O8 C36 1.266(3) . ?
C1 C4 1.528(4) . ?
C1 H1A 0.9800 . ?
C1 H1B 0.9800 . ?
C1 H1C 0.9800 . ?
C2 C4 1.537(4) . ?
C2 H2A 0.9800 . ?
C2 H2B 0.9800 . ?
C2 H2C 0.9800 . ?
C3 C4 1.522(4) . ?
C3 H3A 0.9800 . ?
C3 H3B 0.9800 . ?
C3 H3C 0.9800 . ?
C4 C5 1.539(3) . ?
C5 C6 1.393(3) . ?
C6 C7 1.403(3) . ?
C6 H6 0.9500 . ?
C7 C8 1.498(3) . ?
C8 C9 1.395(3) . ?
C8 C13 1.396(3) . ?
C9 C10 1.385(3) . ?
C9 H9 0.9500 . ?
C10 C11 1.381(3) . ?
C10 H10 0.9500 . ?
C11 C12 1.393(3) . ?
C11 H11 0.9500 . ?
C12 C13 1.396(3) . ?
C12 C14 1.506(3) . ?
C13 H13 0.9500 . ?
C14 C15 1.398(3) . ?
C15 C16 1.401(3) . ?
C15 H15 0.9500 . ?
C16 C17 1.541(3) . ?
C17 C20 1.513(4) . ?
C17 C19 1.527(4) . ?
C17 C18 1.545(4) . ?
C18 H18A 0.9800 . ?
C18 H18B 0.9800 . ?
C18 H18C 0.9800 . ?
C19 H19A 0.9800 . ?
C19 H19B 0.9800 . ?
C19 H19C 0.9800 . ?
C20 H20A 0.9800 . ?
C20 H20B 0.9800 . ?
C20 H20C 0.9800 . ?
C21 C24 1.536(4) . ?
C21 H21A 0.9800 . ?
C21 H21B 0.9800 . ?
C21 H21C 0.9800 . ?
C22 C24 1.543(4) . ?
C22 H22A 0.9800 . ?
C22 H22B 0.9800 . ?
C22 H22C 0.9800 . ?
C23 C24 1.522(4) . ?
C23 H23A 0.9800 . ?
C23 H23B 0.9800 . ?
C23 H23C 0.9800 . ?
C24 C25 1.537(3) . ?
C25 C26 1.401(3) . ?
C26 C27 1.398(3) . ?
C26 H26 0.9500 . ?
C27 C28 1.506(3) . ?
C28 C33 1.395(3) . ?
C28 C29 1.398(3) . ?
C29 C30 1.385(3) . ?
C29 H29 0.9500 . ?
C30 C31 1.384(3) . ?
C30 H30 0.9500 . ?
C31 C32 1.397(3) . ?
C31 H31 0.9500 . ?
C32 C33 1.400(3) . ?
C32 C34 1.500(3) . ?
C33 H33 0.9500 . ?
C34 C35 1.403(3) . ?
C35 C36 1.397(3) . ?
C35 H35 0.9500 . ?
C36 C37 1.540(3) . ?
C37 C40 1.519(4) . ?
C37 C38 1.525(4) . ?
C37 C39 1.534(4) . ?
C38 H38A 0.9800 . ?
C38 H38B 0.9800 . ?
C38 H38C 0.9800 . ?
C39 H39A 0.9800 . ?
C39 H39B 0.9800 . ?
C39 H39C 0.9800 . ?
C40 H40A 0.9800 . ?
C40 H40B 0.9800 . ?
C40 H40C 0.9800 . ?
N1 C41 1.325(3) . ?
N1 C44 1.327(3) . ?
N2 C43 1.326(3) . ?
N2 C42 1.331(3) . ?
N2 Cu2 2.343(2) 7_556 ?
C41 C42 1.383(4) . ?
C41 H41 0.9500 . ?
C42 H42 0.9500 . ?
C43 C44 1.386(4) . ?
C43 H43 0.9500 . ?
C44 H44 0.9500 . ?
O1T C4T 1.388(4) . ?
O1T C1T 1.414(4) . ?
C1T C2T 1.512(5) . ?
C1T H1T 0.9900 . ?
C1T H2T 0.9900 . ?
C2T C3T 1.509(5) . ?
C2T H3T 0.9900 . ?
C2T H4T 0.9900 . ?
C3T C4T 1.509(5) . ?
C3T H5T 0.9900 . ?
C3T H6T 0.9900 . ?
C4T H7T 0.9900 . ?
C4T H8T 0.9900 . ?
O2T C5T 1.369(4) . ?
O2T C8T 1.460(5) . ?
C5T C6T 1.504(5) . ?
C5T H9T 0.9900 . ?
C5T H10T 0.9900 . ?
C6T C7T 1.484(6) . ?
C6T H11T 0.9900 . ?
C6T H12T 0.9900 . ?
C7T C8T 1.485(6) . ?
C7T H13T 0.9900 . ?
C7T H14T 0.9900 . ?
C8T H15T 0.9900 . ?
C8T H16T 0.9900 . ?

loop_
_geom_torsion_atom_site_label_1
_geom_torsion_atom_site_label_2
_geom_torsion_atom_site_label_3
_geom_torsion_atom_site_label_4
_geom_torsion
_geom_torsion_site_symmetry_1
_geom_torsion_site_symmetry_2
_geom_torsion_site_symmetry_3
_geom_torsion_site_symmetry_4
_geom_torsion_publ_flag
O5 Cu1 O1 C5 175.8(2) . . . . ?
O2 Cu1 O1 C5 -12.3(2) . . . . ?
N1 Cu1 O1 C5 82.4(2) . . . . ?
O1 Cu1 O2 C7 12.98(19) . . . . ?
O6 Cu1 O2 C7 -170.73(18) . . . . ?
N1 Cu1 O2 C7 -81.91(19) . . . . ?
O7 Cu2 O3 C14 -177.0(2) . . . . ?
O4 Cu2 O3 C14 -8.3(2) . . . . ?
N2 Cu2 O3 C14 84.0(2) 7_556 . . . ?
O3 Cu2 O4 C16 6.4(2) . . . . ?
O8 Cu2 O4 C16 -177.07(19) . . . . ?
O7 Cu2 O4 C16 96.7(4) . . . . ?
N2 Cu2 O4 C16 -86.30(19) 7_556 . . . ?
O1 Cu1 O5 C25 -160.16(19) . . . . ?
O6 Cu1 O5 C25 23.38(19) . . . . ?
N1 Cu1 O5 C25 -65.72(19) . . . . ?
O5 Cu1 O6 C27 -22.27(17) . . . . ?
O2 Cu1 O6 C27 165.74(17) . . . . ?
N1 Cu1 O6 C27 71.32(17) . . . . ?
O3 Cu2 O7 C34 171.3(2) . . . . ?
O8 Cu2 O7 C34 -5.3(2) . . . . ?
O4 Cu2 O7 C34 80.4(4) . . . . ?
N2 Cu2 O7 C34 -96.6(2) 7_556 . . . ?
O7 Cu2 O8 C36 6.62(19) . . . . ?
O4 Cu2 O8 C36 -162.11(19) . . . . ?
N2 Cu2 O8 C36 105.71(19) 7_556 . . . ?
Cu1 O1 C5 C6 7.5(3) . . . . ?
Cu1 O1 C5 C4 -173.68(16) . . . . ?
C3 C4 C5 O1 175.1(2) . . . . ?
C1 C4 C5 O1 53.6(3) . . . . ?
C2 C4 C5 O1 -64.1(3) . . . . ?
C3 C4 C5 C6 -6.0(4) . . . . ?
C1 C4 C5 C6 -127.5(3) . . . . ?
C2 C4 C5 C6 114.8(3) . . . . ?
O1 C5 C6 C7 1.4(4) . . . . ?
C4 C5 C6 C7 -177.4(2) . . . . ?
Cu1 O2 C7 C6 -9.1(3) . . . . ?
Cu1 O2 C7 C8 170.69(14) . . . . ?
C5 C6 C7 O2 -0.5(4) . . . . ?
C5 C6 C7 C8 179.7(2) . . . . ?
O2 C7 C8 C9 176.0(2) . . . . ?
C6 C7 C8 C9 -4.2(3) . . . . ?
O2 C7 C8 C13 -6.0(3) . . . . ?
C6 C7 C8 C13 173.8(2) . . . . ?
C13 C8 C9 C10 -0.9(3) . . . . ?
C7 C8 C9 C10 177.1(2) . . . . ?
C8 C9 C10 C11 0.9(4) . . . . ?
C9 C10 C11 C12 -0.1(4) . . . . ?
C10 C11 C12 C13 -0.7(3) . . . . ?
C10 C11 C12 C14 -178.6(2) . . . . ?
C11 C12 C13 C8 0.7(3) . . . . ?
C14 C12 C13 C8 178.7(2) . . . . ?
C9 C8 C13 C12 0.1(3) . . . . ?
C7 C8 C13 C12 -178.0(2) . . . . ?
Cu2 O3 C14 C15 7.3(3) . . . . ?
Cu2 O3 C14 C12 -172.77(15) . . . . ?
C11 C12 C14 O3 168.6(2) . . . . ?
C13 C12 C14 O3 -9.3(3) . . . . ?
C11 C12 C14 C15 -11.4(3) . . . . ?
C13 C12 C14 C15 170.7(2) . . . . ?
O3 C14 C15 C16 -1.3(4) . . . . ?
C12 C14 C15 C16 178.7(2) . . . . ?
Cu2 O4 C16 C15 -3.1(3) . . . . ?
Cu2 O4 C16 C17 176.85(16) . . . . ?
C14 C15 C16 O4 -0.9(4) . . . . ?
C14 C15 C16 C17 179.1(2) . . . . ?
O4 C16 C17 C20 -176.1(2) . . . . ?
C15 C16 C17 C20 3.9(3) . . . . ?
O4 C16 C17 C19 -54.6(3) . . . . ?
C15 C16 C17 C19 125.4(3) . . . . ?
O4 C16 C17 C18 63.5(3) . . . . ?
C15 C16 C17 C18 -116.5(3) . . . . ?
Cu1 O5 C25 C26 -14.1(3) . . . . ?
Cu1 O5 C25 C24 166.37(16) . . . . ?
C23 C24 C25 O5 178.6(2) . . . . ?
C21 C24 C25 O5 -59.4(3) . . . . ?
C22 C24 C25 O5 58.2(3) . . . . ?
C23 C24 C25 C26 -0.9(4) . . . . ?
C21 C24 C25 C26 121.1(3) . . . . ?
C22 C24 C25 C26 -121.3(3) . . . . ?
O5 C25 C26 C27 -5.0(4) . . . . ?
C24 C25 C26 C27 174.4(2) . . . . ?
Cu1 O6 C27 C26 12.1(3) . . . . ?
Cu1 O6 C27 C28 -168.48(14) . . . . ?
C25 C26 C27 O6 6.0(4) . . . . ?
C25 C26 C27 C28 -173.4(2) . . . . ?
O6 C27 C28 C33 10.9(3) . . . . ?
C26 C27 C28 C33 -169.7(2) . . . . ?
O6 C27 C28 C29 -168.8(2) . . . . ?
C26 C27 C28 C29 10.6(3) . . . . ?
C33 C28 C29 C30 -0.1(4) . . . . ?
C27 C28 C29 C30 179.5(2) . . . . ?
C28 C29 C30 C31 0.4(4) . . . . ?
C29 C30 C31 C32 -0.4(4) . . . . ?
C30 C31 C32 C33 0.3(4) . . . . ?
C30 C31 C32 C34 179.0(2) . . . . ?
C29 C28 C33 C32 0.0(3) . . . . ?
C27 C28 C33 C32 -179.7(2) . . . . ?
C31 C32 C33 C28 0.0(3) . . . . ?
C34 C32 C33 C28 -178.8(2) . . . . ?
Cu2 O7 C34 C35 0.7(3) . . . . ?
Cu2 O7 C34 C32 178.93(15) . . . . ?
C31 C32 C34 O7 -173.0(2) . . . . ?
C33 C32 C34 O7 5.8(3) . . . . ?
C31 C32 C34 C35 5.3(3) . . . . ?
C33 C32 C34 C35 -175.9(2) . . . . ?
O7 C34 C35 C36 5.4(4) . . . . ?
C32 C34 C35 C36 -172.8(2) . . . . ?
Cu2 O8 C36 C35 -3.3(3) . . . . ?
Cu2 O8 C36 C37 178.83(15) . . . . ?
C34 C35 C36 O8 -4.0(4) . . . . ?
C34 C35 C36 C37 173.8(2) . . . . ?
O8 C36 C37 C40 -49.0(3) . . . . ?
C35 C36 C37 C40 133.0(3) . . . . ?
O8 C36 C37 C38 -172.0(2) . . . . ?
C35 C36 C37 C38 10.1(3) . . . . ?
O8 C36 C37 C39 68.5(3) . . . . ?
C35 C36 C37 C39 -109.5(3) . . . . ?
O5 Cu1 N1 C41 -51.8(2) . . . . ?
O2 Cu1 N1 C41 128.5(2) . . . . ?
O1 Cu1 N1 C41 35.1(2) . . . . ?
O6 Cu1 N1 C41 -143.6(2) . . . . ?
O5 Cu1 N1 C44 134.0(2) . . . . ?
O2 Cu1 N1 C44 -45.7(2) . . . . ?
O1 Cu1 N1 C44 -139.2(2) . . . . ?
O6 Cu1 N1 C44 42.1(2) . . . . ?
C44 N1 C41 C42 0.1(4) . . . . ?
Cu1 N1 C41 C42 -174.38(19) . . . . ?
C43 N2 C42 C41 -0.7(4) . . . . ?
Cu2 N2 C42 C41 172.35(19) 7_556 . . . ?
N1 C41 C42 N2 0.4(4) . . . . ?
C42 N2 C43 C44 0.5(4) . . . . ?
Cu2 N2 C43 C44 -172.0(2) 7_556 . . . ?
C41 N1 C44 C43 -0.3(4) . . . . ?
Cu1 N1 C44 C43 174.3(2) . . . . ?
N2 C43 C44 N1 0.0(5) . . . . ?
C4T O1T C1T C2T -35.4(4) . . . . ?
O1T C1T C2T C3T 32.6(4) . . . . ?
C1T C2T C3T C4T -19.2(4) . . . . ?
C1T O1T C4T C3T 22.7(4) . . . . ?
C2T C3T C4T O1T -0.8(4) . . . . ?
C8T O2T C5T C6T 38.1(4) . . . . ?
O2T C5T C6T C7T -27.8(5) . . . . ?
C5T C6T C7T C8T 5.5(4) . . . . ?
C5T O2T C8T C7T -34.7(4) . . . . ?
C6T C7T C8T O2T 16.9(4) . . . . ?
